data_1008168
loop_
_publ_author_name
'Tordjman, I'
'Boudjada, A'
'Guitel, J C'
'Masse, R'

_publ_section_title 'Structure de l'Hydrogenophosphate D'Argent'
_journal_coden_ASTM ACBCAR
_journal_name_full 'Acta Crystallographica B (24,1968-38,1982)'
_journal_page_first 3723
_journal_page_last 3725
_journal_paper_doi 10.1107/S0567740878011966
_journal_volume 34
_journal_year 1978
_chemical_formula_structural 'Ag2 H P O4'
_chemical_formula_sum 'Ag2 H O4 P'
_chemical_name_systematic 'Silver hydrogenphosphate'
_space_group_IT_number 151
_symmetry_cell_setting trigonal
_symmetry_Int_Tables_number 151
_symmetry_space_group_name_Hall 'P 31 2 (0 0 4)'
_symmetry_space_group_name_H-M 'P 31 1 2'
_cell_angle_alpha 90
_cell_angle_beta 90
_cell_angle_gamma 120
_cell_formula_units_Z 3
_cell_length_a 6.190(2)
_cell_length_b 6.190(2)
_cell_length_c 9.015(6)
_cell_volume 299.1
_refine_ls_R_factor_all 0.052
_cod_original_formula_sum 'H Ag2 O4 P'
_cod_database_code 1008168

loop_
_symmetry_equiv_pos_as_xyz
x,y,z
-y,x-y,1/3+z
y-x,-x,2/3+z
x,x-y,-z
-y,-x,2/3-z
y-x,y,1/3-z

loop_
_atom_site_label
_atom_site_type_symbol
_atom_site_symmetry_multiplicity
_atom_site_Wyckoff_symbol
_atom_site_fract_x
_atom_site_fract_y
_atom_site_fract_z
_atom_site_occupancy
_atom_site_attached_hydrogens
_atom_site_calc_flag
Ag1 Ag1+ 3 a -0.0818(1) 0.0818(1) 0.3333 1. 0 d
Ag2 Ag1+ 3 a 0.2051(1) -0.2051(1) 0.3333 1. 0 d
P1 P5+ 3 a 0.5087(3) -0.5087(3) 0.3333 1. 0 d
O1 O2- 6 c 0.2667(1) 0.4123(1) 0.4147(1) 1. 0 d
O2 O2- 6 c 0.4609(1) 0.2750(1) 0.2247(1) 1. 0 d
H1 H1+ 3 a 0.62 1.24 0.1667 1. 0 d

loop_
_atom_type_symbol
_atom_type_oxidation_number
Ag1+ 1.000
P5+ 5.000
O2- -2.000
H1+ 1.000
